data_1507941
loop_
_publ_author_name
'Tanino, Keiji'
'Takahashi, Motomasa'
'Tomata, Yoshihide'
'Tokura, Hiroshi'
'Uehara, Taketo'
'Narabu, Takashi'
'Miyashita, Masaaki'

_publ_section_title
;
 Total synthesis of solanoeclepin A.
;
_journal_issue 6
_journal_name_full 'Nature chemistry'
_journal_page_first 484
_journal_page_last 488
_journal_paper_doi 10.1038/nchem.1044
_journal_volume 3
_journal_year 2011
_chemical_formula_moiety 'C35 H50 O10 Si2 '
_chemical_formula_sum 'C35 H50 O10 Si2'
_chemical_formula_weight 686.95
_space_group_IT_number 96
_symmetry_cell_setting tetragonal
_symmetry_Int_Tables_number 96
_symmetry_space_group_name_Hall 'P 4nw 2abw'
_symmetry_space_group_name_H-M 'P 43 21 2'
_cell_angle_alpha 90.0000
_cell_angle_beta 90.0000
_cell_angle_gamma 90.0000
_cell_formula_units_Z 8
_cell_length_a 16.4998(6)
_cell_length_b 16.4998(6)
_cell_length_c 27.6279(9)
_cell_measurement_reflns_used 40503
_cell_measurement_temperature 153.1
_cell_measurement_theta_max 27.4
_cell_measurement_theta_min 3.1
_cell_volume 7521.5(5)
_computing_cell_refinement PROCESS-AUTO
_computing_data_collection PROCESS-AUTO
_computing_data_reduction CrystalStructure
_computing_publication_material 'CrystalStructure 3.8'
_computing_structure_refinement CRYSTALS
_computing_structure_solution SIR2004
_diffrn_detector_area_resol_mean 10.00
_diffrn_measured_fraction_theta_full 0.996
_diffrn_measured_fraction_theta_max 0.996
_diffrn_measurement_device_type 'Rigaku RAXIS-RAPID'
_diffrn_measurement_method \w
_diffrn_radiation_type 'Mo K\a'
_diffrn_radiation_wavelength 0.71075
_diffrn_reflns_av_R_equivalents 0.066
_diffrn_reflns_limit_h_max 21
_diffrn_reflns_limit_h_min -20
_diffrn_reflns_limit_k_max 21
_diffrn_reflns_limit_k_min -21
_diffrn_reflns_limit_l_max 34
_diffrn_reflns_limit_l_min -35
_diffrn_reflns_number 70191
_diffrn_reflns_theta_full 27.45
_diffrn_reflns_theta_max 27.45
_exptl_absorpt_coefficient_mu 0.146
_exptl_absorpt_correction_T_max 0.985
_exptl_absorpt_correction_T_min 0.721
_exptl_absorpt_correction_type multi-scan
_exptl_absorpt_process_details
;
    Higashi, T. (1995). Program for Absorption Correction.
    Rigaku Corporation, Tokyo, Japan.
;
_exptl_crystal_colour colorless
_exptl_crystal_density_diffrn 1.213
_exptl_crystal_density_method 'not measured'
_exptl_crystal_description needle
_exptl_crystal_F_000 2944.00
_exptl_crystal_size_max 0.50
_exptl_crystal_size_mid 0.14
_exptl_crystal_size_min 0.10
_refine_diff_density_max 8.30
_refine_diff_density_min -24.90
_refine_ls_extinction_method none
_refine_ls_goodness_of_fit_ref 0.866
_refine_ls_hydrogen_treatment refall
_refine_ls_number_parameters 466
_refine_ls_number_reflns 70191
_refine_ls_R_factor_gt 0.0623
_refine_ls_shift/su_max 0.0909
_refine_ls_structure_factor_coef Fsqd
_refine_ls_weighting_details 'w = 1/[0.0005Fo^2^ + 2.0000\s(Fo^2^) + 0.5000]/(4Fo^2^)'
_refine_ls_weighting_scheme calc
_refine_ls_wR_factor_ref 0.1441
_reflns_number_gt 33574
_reflns_number_total 8581
_reflns_threshold_expression F^2^>2.0\s(F^2^)
_cod_data_source_file nchem.1044-s2.cif
_cod_data_source_block '_100323'
_cod_original_formula_sum 'C35 H50 O10 Si2 '
_cod_database_code 1507941

loop_
_symmetry_equiv_pos_site_id
_symmetry_equiv_pos_as_xyz
1 +X,+Y,+Z
2 1/2-Y,1/2+X,3/4+Z
3 -X,-Y,1/2+Z
4 1/2+Y,1/2-X,1/4+Z
5 1/2-X,1/2+Y,3/4-Z
6 +Y,+X,-Z
7 1/2+X,1/2-Y,1/4-Z
8 -Y,-X,1/2-Z

loop_
_atom_site_label
_atom_site_type_symbol
_atom_site_fract_x
_atom_site_fract_y
_atom_site_fract_z
_atom_site_U_iso_or_equiv
_atom_site_adp_type
_atom_site_occupancy
_atom_site_symmetry_multiplicity
_atom_site_calc_flag
_atom_site_refinement_flags
Si(1) Si 0.44213(3) 0.75708(3) 0.723490(10) 0.05689(15) Uani 1.00 1 d .
Si(2) Si 0.27139(10) 1.21500(10) 0.61032(5) 0.0646(4) Uani 0.50 1 d P
Si(3) Si 0.31226(11) 1.21969(11) 0.62524(6) 0.0776(5) Uani 0.50 1 d P
O(1) O 0.86992(7) 0.99052(8) 0.77643(4) 0.0710(4) Uani 1.00 1 d .
O(2) O 0.89624(7) 1.02836(8) 0.70034(4) 0.0679(4) Uani 1.00 1 d .
O(3) O 0.58356(6) 1.09171(7) 0.73181(3) 0.0495(3) Uani 1.00 1 d .
O(4) O 0.47595(6) 0.83669(6) 0.69425(3) 0.0506(3) Uani 1.00 1 d .
O(5) O 0.38624(6) 1.02039(6) 0.74996(3) 0.0463(3) Uani 1.00 1 d .
O(6) O 0.23501(6) 0.96394(6) 0.73895(3) 0.0478(3) Uani 1.00 1 d .
O(7) O 0.30165(6) 1.12541(6) 0.63093(3) 0.0508(3) Uani 1.00 1 d .
O(8) O 0.21257(6) 1.00015(7) 0.57702(3) 0.0513(3) Uani 1.00 1 d .
O(9) O 0.23227(8) 0.79693(8) 0.55585(4) 0.0749(4) Uani 1.00 1 d .
C(1) C 0.78742(10) 0.94093(10) 0.71472(6) 0.0610(5) Uani 1.00 1 d .
C(2) C 0.77990(11) 0.91497(12) 0.66332(6) 0.0804(6) Uani 1.00 1 d .
C(3) C 0.72602(9) 0.98072(10) 0.68191(4) 0.0510(5) Uani 1.00 1 d .
C(4) C 0.85627(11) 0.99020(11) 0.73017(7) 0.0588(5) Uani 1.00 1 d .
C(5) C 0.63740(9) 0.96663(10) 0.68927(4) 0.0431(4) Uani 1.00 1 d .
C(6) C 0.60962(9) 0.89250(9) 0.71936(4) 0.0460(4) Uani 1.00 1 d .
C(7) C 0.51566(9) 0.90253(9) 0.71732(4) 0.0449(4) Uani 1.00 1 d .
C(8) C 0.50922(9) 0.97984(9) 0.68612(4) 0.0398(4) Uani 1.00 1 d .
C(9) C 0.57833(9) 1.02924(10) 0.71053(4) 0.0425(4) Uani 1.00 1 d .
C(10) C 0.57627(9) 0.96494(10) 0.64575(4) 0.0486(4) Uani 1.00 1 d .
C(11) C 0.57525(9) 1.04124(10) 0.61452(4) 0.0523(5) Uani 1.00 1 d .
C(12) C 0.49148(9) 1.05038(10) 0.59075(4) 0.0505(4) Uani 1.00 1 d .
C(13) C 0.42067(9) 1.03915(9) 0.62515(4) 0.0422(4) Uani 1.00 1 d .
C(14) C 0.42985(9) 1.01053(9) 0.67012(4) 0.0387(4) Uani 1.00 1 d .
C(15) C 0.57561(10) 0.88895(10) 0.61470(4) 0.0625(5) Uani 1.00 1 d .
C(16) C 0.36474(9) 1.00767(9) 0.70765(4) 0.0403(4) Uani 1.00 1 d .
C(17) C 0.28047(9) 0.98104(9) 0.69799(4) 0.0404(4) Uani 1.00 1 d .
C(18) C 0.24976(9) 0.96444(9) 0.65456(4) 0.0420(4) Uani 1.00 1 d .
C(19) C 0.28673(9) 0.98675(10) 0.60587(4) 0.0426(4) Uani 1.00 1 d .
C(20) C 0.33962(9) 1.06073(9) 0.60444(4) 0.0423(4) Uani 1.00 1 d .
C(21) C 0.20909(10) 1.03654(11) 0.76501(5) 0.0638(5) Uani 1.00 1 d .
C(22) C 0.16823(10) 0.92337(10) 0.64354(4) 0.0483(4) Uani 1.00 1 d .
C(23) C 0.17449(10) 0.92324(11) 0.58705(5) 0.0554(5) Uani 1.00 1 d .
C(24) C 0.24114(11) 0.86576(11) 0.57171(5) 0.0536(5) Uani 1.00 1 d .
C(25) C 0.31958(10) 0.91026(10) 0.58177(5) 0.0496(4) Uani 1.00 1 d .
C(26) C 0.09563(10) 0.97735(11) 0.65747(5) 0.0673(5) Uani 1.00 1 d .
C(27) C 0.16107(11) 0.83882(10) 0.66480(5) 0.0631(5) Uani 1.00 1 d .
C(28) C 0.41846(12) 0.68382(11) 0.67548(5) 0.0784(6) Uani 1.00 1 d .
C(29) C 0.35285(11) 0.79180(11) 0.75845(5) 0.0769(6) Uani 1.00 1 d .
C(30) C 0.52072(12) 0.71694(12) 0.76489(6) 0.0845(7) Uani 1.00 1 d .
C(31) C 0.23811(18) 1.26917(14) 0.66458(7) 0.1297(10) Uani 1.00 1 d .
C(32) C 0.3194(2) 1.25379(17) 0.56246(8) 0.2063(16) Uani 1.00 1 d .
C(33) C 0.4155(4) 1.2531(4) 0.6433(2) 0.174(2) Uiso 0.50 1 d P
C(34) C 0.1775(4) 1.2030(4) 0.5700(2) 0.167(2) Uiso 0.50 1 d P
C(35) C 0.2296(7) 1.0097(6) 0.4343(3) 0.270(4) Uiso 0.50 1 d P
C(36) C 0.1364(5) 0.9968(4) 0.4474(2) 0.170(2) Uiso 0.50 1 d P
C(37) C 0.1003(3) 1.0232(3) 0.47750(15) 0.0844(12) Uiso 0.50 1 d P
C(38) C 0.1311(3) 1.0674(3) 0.47332(17) 0.0630(14) Uiso 0.33 1 d P
C(39) C 0.0319(2) 1.0319(2) 0.5000 0.1496(15) Uiso 1.00 2 d S
C(40) C 0.0857(4) 1.0857(4) 0.5000 0.091(2) Uiso 0.33 2 d SP
C(41) C -0.0055(4) 0.9964(4) 0.5358(2) 0.173(2) Uiso 0.50 1 d P
H(1) H 0.7646 0.9060 0.7384 0.073 Uiso 1.00 1 c R
H(2) H 0.8230 0.9255 0.6414 0.095 Uiso 1.00 1 c R
H(3) H 0.7554 0.8646 0.6554 0.097 Uiso 1.00 1 c R
H(4) H 0.7404 1.0338 0.6718 0.060 Uiso 1.00 1 c R
H(5) H 0.6260 0.8429 0.7048 0.055 Uiso 1.00 1 c R
H(6) H 0.6299 0.8951 0.7515 0.055 Uiso 1.00 1 c R
H(7) H 0.4938 0.9116 0.7487 0.053 Uiso 1.00 1 c R
H(8) H 0.5856 1.0871 0.6344 0.062 Uiso 1.00 1 c R
H(9) H 0.6159 1.0375 0.5903 0.062 Uiso 1.00 1 c R
H(10) H 0.4868 1.1032 0.5773 0.060 Uiso 1.00 1 c R
H(11) H 0.4873 1.0112 0.5657 0.061 Uiso 1.00 1 c R
H(12) H 0.6142 0.8939 0.5893 0.077 Uiso 1.00 1 c R
H(13) H 0.5231 0.8815 0.6013 0.076 Uiso 1.00 1 c R
H(14) H 0.5890 0.8436 0.6344 0.076 Uiso 1.00 1 c R
H(15) H 0.3467 1.0773 0.5718 0.049 Uiso 1.00 1 c R
H(16) H 0.1244 0.9155 0.5707 0.066 Uiso 1.00 1 c R
H(17) H 0.3482 0.9220 0.5527 0.059 Uiso 1.00 1 c R
H(18) H 0.3537 0.8806 0.6031 0.059 Uiso 1.00 1 c R
H(19) H 0.0810 0.9672 0.6902 0.083 Uiso 1.00 1 c R
H(20) H 0.0507 0.9664 0.6370 0.082 Uiso 1.00 1 c R
H(21) H 0.1112 1.0325 0.6540 0.082 Uiso 1.00 1 c R
H(22) H 0.1801 0.8006 0.6417 0.079 Uiso 1.00 1 c R
H(23) H 0.1060 0.8276 0.6723 0.081 Uiso 1.00 1 c R
H(24) H 0.1928 0.8352 0.6934 0.078 Uiso 1.00 1 c R
H(25) H 0.3637 0.6915 0.6659 0.095 Uiso 1.00 1 c R
H(26) H 0.4257 0.6298 0.6866 0.095 Uiso 1.00 1 c R
H(27) H 0.4531 0.6934 0.6486 0.095 Uiso 1.00 1 c R
H(28) H 0.3698 0.8098 0.7895 0.096 Uiso 1.00 1 c R
H(29) H 0.3162 0.7478 0.7620 0.096 Uiso 1.00 1 c R
H(30) H 0.3267 0.8350 0.7419 0.098 Uiso 1.00 1 c R
H(31) H 0.5528 0.6781 0.7482 0.104 Uiso 1.00 1 c R
H(32) H 0.4958 0.6921 0.7921 0.104 Uiso 1.00 1 c R
H(33) H 0.5542 0.7603 0.7755 0.104 Uiso 1.00 1 c R
H(34) H 0.2491 1.0506 0.7883 0.079 Uiso 1.00 1 c R
H(35) H 0.1591 1.0265 0.7809 0.079 Uiso 1.00 1 c R
H(36) H 0.2026 1.0799 0.7427 0.079 Uiso 1.00 1 c R
H(37) H 0.9220 1.0390 0.7840 0.249 Uiso 1.00 1 c R

loop_
_atom_site_aniso_label
_atom_site_aniso_U_11
_atom_site_aniso_U_22
_atom_site_aniso_U_33
_atom_site_aniso_U_12
_atom_site_aniso_U_13
_atom_site_aniso_U_23
Si(1) 0.0607(3) 0.0534(3) 0.0566(2) -0.0063(2) 0.0003(2) -0.0119(2)
Si(2) 0.0715(11) 0.0474(7) 0.0749(9) -0.0026(8) -0.0003(6) 0.0066(6)
Si(3) 0.1048(15) 0.0494(8) 0.0786(9) -0.0031(10) -0.0083(8) 0.0012(6)
O(1) 0.0700(9) 0.0692(9) 0.0740(7) -0.0079(7) -0.0220(6) 0.0085(6)
O(2) 0.0497(8) 0.0749(9) 0.0792(7) -0.0095(7) -0.0014(6) -0.0100(6)
O(3) 0.0571(7) 0.0542(7) 0.0373(4) -0.0061(5) 0.0011(4) -0.0037(4)
O(4) 0.0572(7) 0.0490(7) 0.0457(4) -0.0134(6) -0.0056(5) -0.0075(4)
O(5) 0.0544(7) 0.0589(7) 0.0255(4) -0.0013(5) 0.0011(4) -0.0062(4)
O(6) 0.0493(7) 0.0541(7) 0.0401(4) 0.0043(5) 0.0115(4) 0.0015(4)
O(7) 0.0649(7) 0.0468(7) 0.0409(5) 0.0048(5) -0.0006(4) 0.0031(4)
O(8) 0.0489(7) 0.0656(8) 0.0394(4) 0.0021(6) -0.0101(4) 0.0052(4)
O(9) 0.0732(9) 0.0773(9) 0.0741(6) -0.0038(7) 0.0037(6) -0.0291(6)
C(1) 0.0417(10) 0.0541(12) 0.0872(11) -0.0018(9) -0.0064(9) -0.0027(9)
C(2) 0.0452(12) 0.1028(17) 0.0931(12) -0.0034(11) 0.0104(9) -0.0522(12)
C(3) 0.0418(10) 0.0698(12) 0.0415(7) 0.0097(9) 0.0045(6) -0.0080(7)
C(4) 0.0435(11) 0.0510(12) 0.0819(11) 0.0056(9) -0.0017(9) -0.0055(9)
C(5) 0.0358(9) 0.0551(10) 0.0384(6) 0.0001(8) 0.0014(6) -0.0082(7)
C(6) 0.0449(10) 0.0500(10) 0.0430(7) 0.0002(8) -0.0029(6) -0.0030(7)
C(7) 0.0490(10) 0.0521(10) 0.0336(6) -0.0017(8) -0.0049(6) -0.0086(6)
C(8) 0.0407(9) 0.0526(10) 0.0259(6) -0.0050(7) 0.0026(5) -0.0029(6)
C(9) 0.0464(10) 0.0541(11) 0.0270(6) -0.0027(8) 0.0034(6) 0.0021(6)
C(10) 0.0535(10) 0.0615(11) 0.0308(6) -0.0010(8) 0.0033(6) -0.0069(7)
C(11) 0.0485(10) 0.0775(12) 0.0308(6) -0.0045(9) 0.0073(6) 0.0013(7)
C(12) 0.0464(10) 0.0720(12) 0.0332(6) 0.0021(9) 0.0058(6) 0.0047(7)
C(13) 0.0416(9) 0.0532(10) 0.0318(6) -0.0045(7) 0.0023(6) 0.0014(6)
C(14) 0.0400(9) 0.0476(9) 0.0284(6) 0.0019(7) 0.0023(6) -0.0030(6)
C(15) 0.0592(12) 0.0877(13) 0.0406(7) 0.0030(10) 0.0020(7) -0.0168(8)
C(16) 0.0457(10) 0.0441(9) 0.0313(6) -0.0020(7) 0.0027(6) 0.0032(6)
C(17) 0.0430(9) 0.0503(10) 0.0280(6) 0.0032(8) 0.0021(6) 0.0019(6)
C(18) 0.0407(9) 0.0474(9) 0.0380(6) 0.0014(8) 0.0055(6) 0.0006(6)
C(19) 0.0389(9) 0.0587(11) 0.0301(6) 0.0037(8) -0.0057(6) 0.0002(6)
C(20) 0.0464(10) 0.0490(10) 0.0315(6) 0.0079(8) 0.0030(6) -0.0010(6)
C(21) 0.0646(12) 0.0735(13) 0.0533(8) 0.0044(10) 0.0179(8) -0.0162(8)
C(22) 0.0478(10) 0.0553(11) 0.0417(7) -0.0048(9) 0.0014(7) -0.0075(7)
C(23) 0.0499(11) 0.0663(12) 0.0500(8) -0.0066(10) -0.0086(7) -0.0032(8)
C(24) 0.0599(12) 0.0621(12) 0.0388(7) -0.0011(10) -0.0013(7) -0.0107(7)
C(25) 0.0527(11) 0.0590(11) 0.0371(7) 0.0049(9) 0.0056(6) -0.0096(7)
C(26) 0.0453(11) 0.0928(15) 0.0640(9) 0.0022(10) 0.0008(8) -0.0226(9)
C(27) 0.0677(13) 0.0636(12) 0.0581(8) -0.0134(10) 0.0004(8) -0.0068(9)
C(28) 0.0818(15) 0.0765(14) 0.0770(10) -0.0137(12) -0.0019(10) -0.0221(10)
C(29) 0.0911(15) 0.0693(14) 0.0701(10) -0.0150(11) 0.0109(10) -0.0160(10)
C(30) 0.0911(16) 0.0747(15) 0.0877(11) -0.0084(12) -0.0136(11) 0.0035(10)
C(31) 0.216(3) 0.0837(18) 0.0892(12) 0.0674(19) -0.0017(16) -0.0243(12)
C(32) 0.412(6) 0.104(2) 0.1029(15) 0.067(2) 0.088(2) 0.0508(16)

loop_
_atom_type_symbol
_atom_type_description
_atom_type_scat_dispersion_real
_atom_type_scat_dispersion_imag
_atom_type_scat_source
C C 0.003 0.002
;
International Tables for Crystallography
(1992, Vol. C, Tables 4.2.6.8 and 6.1.1.4)
;
H H 0.000 0.000
;
International Tables for Crystallography
(1992, Vol. C, Table 6.1.1.4)
;
O O 0.011 0.006
;
International Tables for Crystallography
(1992, Vol. C, Tables 4.2.6.8 and 6.1.1.4)
;
Si Si 0.082 0.070
;
International Tables for Crystallography
(1992, Vol. C, Tables 4.2.6.8 and 6.1.1.4)
;

loop_
_geom_angle_atom_site_label_1
_geom_angle_atom_site_label_2
_geom_angle_atom_site_label_3
_geom_angle
_geom_angle_publ_flag
_geom_angle_site_symmetry_1
_geom_angle_site_symmetry_3
O(4) Si(1) C(28) 104.11(6) yes . .
O(4) Si(1) C(29) 106.25(6) yes . .
O(4) Si(1) C(30) 110.64(7) yes . .
C(28) Si(1) C(29) 114.27(8) yes . .
C(28) Si(1) C(30) 111.08(8) yes . .
C(29) Si(1) C(30) 110.21(7) yes . .
Si(3) Si(2) O(7) 69.73(17) yes . .
Si(3) Si(2) C(31) 77.41(18) yes . .
Si(3) Si(2) C(32) 88.4(2) yes . .
Si(3) Si(2) C(34) 175.7(2) yes . .
O(7) Si(2) C(31) 104.13(10) yes . .
O(7) Si(2) C(32) 118.07(15) yes . .
O(7) Si(2) C(34) 110.5(2) yes . .
C(31) Si(2) C(32) 127.17(15) yes . .
C(31) Si(2) C(34) 106.5(2) yes . .
C(32) Si(2) C(34) 87.8(2) yes . .
Si(2) Si(3) O(7) 82.01(18) yes . .
Si(2) Si(3) C(31) 77.52(18) yes . .
Si(2) Si(3) C(32) 65.9(2) yes . .
Si(2) Si(3) C(33) 161.2(2) yes . .
O(7) Si(3) C(31) 107.91(12) yes . .
O(7) Si(3) C(32) 113.98(13) yes . .
O(7) Si(3) C(33) 111.6(2) yes . .
C(31) Si(3) C(32) 118.00(16) yes . .
C(31) Si(3) C(33) 108.7(2) yes . .
C(32) Si(3) C(33) 96.0(2) yes . .
Si(1) O(4) C(7) 123.28(7) yes . .
C(17) O(6) C(21) 113.17(10) yes . .
Si(2) O(7) Si(3) 28.26(8) yes . .
Si(2) O(7) C(20) 128.11(8) yes . .
Si(3) O(7) C(20) 129.39(10) yes . .
C(19) O(8) C(23) 97.21(10) yes . .
C(2) C(1) C(3) 59.76(10) yes . .
C(2) C(1) C(4) 120.25(15) yes . .
C(3) C(1) C(4) 117.09(14) yes . .
C(1) C(2) C(3) 60.83(10) yes . .
C(1) C(3) C(2) 59.42(10) yes . .
C(1) C(3) C(5) 120.48(12) yes . .
C(2) C(3) C(5) 121.07(14) yes . .
O(1) C(4) O(2) 124.41(16) yes . .
O(1) C(4) C(1) 115.15(15) yes . .
O(2) C(4) C(1) 120.43(16) yes . .
C(3) C(5) C(6) 119.05(12) yes . .
C(3) C(5) C(9) 124.60(13) yes . .
C(3) C(5) C(10) 121.82(10) yes . .
C(6) C(5) C(9) 97.94(10) yes . .
C(6) C(5) C(10) 101.95(11) yes . .
C(9) C(5) C(10) 84.10(10) yes . .
C(5) C(6) C(7) 101.01(11) yes . .
O(4) C(7) C(6) 113.18(11) yes . .
O(4) C(7) C(8) 110.48(9) yes . .
C(6) C(7) C(8) 100.15(11) yes . .
C(7) C(8) C(9) 98.08(10) yes . .
C(7) C(8) C(10) 102.48(11) yes . .
C(7) C(8) C(14) 120.89(12) yes . .
C(9) C(8) C(10) 82.82(10) yes . .
C(9) C(8) C(14) 127.02(12) yes . .
C(10) C(8) C(14) 117.49(9) yes . .
O(3) C(9) C(5) 136.48(13) yes . .
O(3) C(9) C(8) 136.17(13) yes . .
C(5) C(9) C(8) 86.96(10) yes . .
C(5) C(10) C(8) 84.67(8) yes . .
C(5) C(10) C(11) 115.18(12) yes . .
C(5) C(10) C(15) 116.86(12) yes . .
C(8) C(10) C(11) 105.15(11) yes . .
C(8) C(10) C(15) 121.24(12) yes . .
C(11) C(10) C(15) 111.19(9) yes . .
C(10) C(11) C(12) 109.40(12) yes . .
C(11) C(12) C(13) 114.37(9) yes . .
C(12) C(13) C(14) 122.52(13) yes . .
C(12) C(13) C(20) 114.79(10) yes . .
C(14) C(13) C(20) 122.68(12) yes . .
C(8) C(14) C(13) 120.07(12) yes . .
C(8) C(14) C(16) 114.87(10) yes . .
C(13) C(14) C(16) 125.06(13) yes . .
O(5) C(16) C(14) 116.32(12) yes . .
O(5) C(16) C(17) 119.24(11) yes . .
C(14) C(16) C(17) 123.98(10) yes . .
O(6) C(17) C(16) 114.88(9) yes . .
O(6) C(17) C(18) 119.20(13) yes . .
C(16) C(17) C(18) 125.48(11) yes . .
C(17) C(18) C(19) 126.47(13) yes . .
C(17) C(18) C(22) 127.06(11) yes . .
C(19) C(18) C(22) 106.40(9) yes . .
O(8) C(19) C(18) 100.43(10) yes . .
O(8) C(19) C(20) 110.23(11) yes . .
O(8) C(19) C(25) 100.52(10) yes . .
C(18) C(19) C(20) 116.93(10) yes . .
C(18) C(19) C(25) 109.14(12) yes . .
C(20) C(19) C(25) 117.03(12) yes . .
O(7) C(20) C(13) 111.79(10) yes . .
O(7) C(20) C(19) 109.69(11) yes . .
C(13) C(20) C(19) 108.41(11) yes . .
C(18) C(22) C(23) 98.08(11) yes . .
C(18) C(22) C(26) 112.09(12) yes . .
C(18) C(22) C(27) 113.37(12) yes . .
C(23) C(22) C(26) 107.53(11) yes . .
C(23) C(22) C(27) 112.95(12) yes . .
C(26) C(22) C(27) 111.95(12) yes . .
O(8) C(23) C(22) 102.66(11) yes . .
O(8) C(23) C(24) 100.43(12) yes . .
C(22) C(23) C(24) 109.17(12) yes . .
O(9) C(24) C(23) 126.45(16) yes . .
O(9) C(24) C(25) 128.10(16) yes . .
C(23) C(24) C(25) 105.43(13) yes . .
C(19) C(25) C(24) 100.23(12) yes . .
Si(2) C(31) Si(3) 25.07(8) yes . .
Si(2) C(32) Si(3) 25.75(8) yes . .
C(35) C(36) C(37) 129.3(7) yes . .
C(35) C(36) C(38) 93.8(6) yes . .
C(37) C(36) C(38) 40.7(4) yes . .
C(36) C(37) C(38) 85.3(6) yes . .
C(36) C(37) C(39) 150.2(6) yes . .
C(36) C(37) C(40) 144.4(6) yes . .
C(36) C(37) C(41) 104.6(5) yes . 6_466
C(38) C(37) C(39) 117.7(6) yes . .
C(38) C(37) C(40) 59.6(5) yes . .
C(38) C(37) C(41) 136.2(6) yes . 6_466
C(39) C(37) C(40) 59.5(4) yes . .
C(39) C(37) C(41) 45.9(2) yes . 6_466
C(40) C(37) C(41) 97.8(5) yes . 6_466
C(36) C(38) C(37) 54.0(5) yes . .
C(36) C(38) C(40) 129.0(7) yes . .
C(37) C(38) C(40) 75.4(6) yes . .
C(37) C(39) C(37) 115.0(4) yes . 6_466
C(37) C(39) C(40) 57.5(4) yes . .
C(37) C(39) C(41) 136.5(4) yes . .
C(37) C(39) C(41) 88.6(3) yes . 6_466
C(37) C(39) C(40) 57.5(4) yes 6_466 .
C(37) C(39) C(41) 88.6(3) yes 6_466 .
C(37) C(39) C(41) 136.5(4) yes 6_466 6_466
C(40) C(39) C(41) 130.7(3) yes . .
C(40) C(39) C(41) 130.7(3) yes . 6_466
C(41) C(39) C(41) 98.5(5) yes . 6_466
C(37) C(40) C(37) 126.0(7) yes . 6_466
C(37) C(40) C(38) 45.0(4) yes . .
C(37) C(40) C(38) 166.2(6) yes . 6_466
C(37) C(40) C(39) 63.0(4) yes . .
C(37) C(40) C(38) 166.2(6) yes 6_466 .
C(37) C(40) C(38) 45.0(4) yes 6_466 6_466
C(37) C(40) C(39) 63.0(4) yes 6_466 .
C(38) C(40) C(38) 146.2(9) yes . 6_466
C(38) C(40) C(39) 106.9(6) yes . .
C(38) C(40) C(39) 106.9(6) yes 6_466 .
C(37) C(41) C(39) 45.5(3) yes 6_466 .
C(4) O(1) H(37) 107.49(11) no . .
C(2) C(1) H(1) 116.7 no . .
C(3) C(1) H(1) 114.3 no . .
C(4) C(1) H(1) 116.4 no . .
C(1) C(2) H(2) 119.6 no . .
C(1) C(2) H(3) 120.4 no . .
C(3) C(2) H(2) 122.1 no . .
C(3) C(2) H(3) 117.4 no . .
H(2) C(2) H(3) 109.5 no . .
C(1) C(3) H(4) 114.2 no . .
C(2) C(3) H(4) 114.9 no . .
C(5) C(3) H(4) 115.3 no . .
C(5) C(6) H(5) 111.7 no . .
C(5) C(6) H(6) 111.2 no . .
C(7) C(6) H(5) 111.0 no . .
C(7) C(6) H(6) 112.3 no . .
H(5) C(6) H(6) 109.5 no . .
O(4) C(7) H(7) 110.7 no . .
C(6) C(7) H(7) 111.2 no . .
C(8) C(7) H(7) 110.7 no . .
C(10) C(11) H(8) 109.1 no . .
C(10) C(11) H(9) 109.7 no . .
C(12) C(11) H(8) 109.3 no . .
C(12) C(11) H(9) 109.9 no . .
H(8) C(11) H(9) 109.5 no . .
C(11) C(12) H(10) 109.2 no . .
C(11) C(12) H(11) 108.1 no . .
C(13) C(12) H(10) 107.1 no . .
C(13) C(12) H(11) 108.5 no . .
H(10) C(12) H(11) 109.4 no . .
C(10) C(15) H(12) 110.0 no . .
C(10) C(15) H(13) 109.5 no . .
C(10) C(15) H(14) 109.0 no . .
H(12) C(15) H(13) 109.5 no . .
H(12) C(15) H(14) 109.5 no . .
H(13) C(15) H(14) 109.5 no . .
O(7) C(20) H(15) 108.9 no . .
C(13) C(20) H(15) 108.7 no . .
C(19) C(20) H(15) 109.3 no . .
O(6) C(21) H(34) 109.3 no . .
O(6) C(21) H(35) 109.8 no . .
O(6) C(21) H(36) 109.3 no . .
H(34) C(21) H(35) 109.5 no . .
H(34) C(21) H(36) 109.5 no . .
H(35) C(21) H(36) 109.5 no . .
O(8) C(23) H(16) 114.0 no . .
C(22) C(23) H(16) 114.6 no . .
C(24) C(23) H(16) 114.5 no . .
C(19) C(25) H(17) 112.1 no . .
C(19) C(25) H(18) 111.5 no . .
C(24) C(25) H(17) 111.6 no . .
C(24) C(25) H(18) 111.8 no . .
H(17) C(25) H(18) 109.5 no . .
C(22) C(26) H(19) 109.5 no . .
C(22) C(26) H(20) 110.4 no . .
C(22) C(26) H(21) 108.6 no . .
H(19) C(26) H(20) 109.5 no . .
H(19) C(26) H(21) 109.5 no . .
H(20) C(26) H(21) 109.5 no . .
C(22) C(27) H(22) 108.9 no . .
C(22) C(27) H(23) 109.8 no . .
C(22) C(27) H(24) 109.7 no . .
H(22) C(27) H(23) 109.5 no . .
H(22) C(27) H(24) 109.5 no . .
H(23) C(27) H(24) 109.5 no . .
Si(1) C(28) H(25) 108.4 no . .
Si(1) C(28) H(26) 110.9 no . .
Si(1) C(28) H(27) 109.1 no . .
H(25) C(28) H(26) 109.5 no . .
H(25) C(28) H(27) 109.5 no . .
H(26) C(28) H(27) 109.5 no . .
Si(1) C(29) H(28) 109.5 no . .
Si(1) C(29) H(29) 108.9 no . .
Si(1) C(29) H(30) 110.0 no . .
H(28) C(29) H(29) 109.5 no . .
H(28) C(29) H(30) 109.5 no . .
H(29) C(29) H(30) 109.5 no . .
Si(1) C(30) H(31) 109.4 no . .
Si(1) C(30) H(32) 109.9 no . .
Si(1) C(30) H(33) 109.2 no . .
H(31) C(30) H(32) 109.5 no . .
H(31) C(30) H(33) 109.5 no . .
H(32) C(30) H(33) 109.5 no . .

loop_
_geom_bond_atom_site_label_1
_geom_bond_atom_site_label_2
_geom_bond_distance
_geom_bond_publ_flag
_geom_bond_site_symmetry_2
Si(1) O(4) 1.6399(10) yes .
Si(1) C(28) 1.8366(16) yes .
Si(1) C(29) 1.8523(17) yes .
Si(1) C(30) 1.8516(19) yes .
Si(2) Si(3) 0.794(2) yes .
Si(2) O(7) 1.6609(18) yes .
Si(2) C(31) 1.830(2) yes .
Si(2) C(32) 1.669(3) yes .
Si(2) C(34) 1.919(6) yes .
Si(3) O(7) 1.573(2) yes .
Si(3) C(31) 1.829(3) yes .
Si(3) C(32) 1.827(2) yes .
Si(3) C(33) 1.859(7) yes .
O(1) C(4) 1.298(2) yes .
O(2) C(4) 1.229(2) yes .
O(3) C(9) 1.1898(18) yes .
O(4) C(7) 1.4197(17) yes .
O(5) C(16) 1.2395(14) yes .
O(6) C(17) 1.3867(15) yes .
O(6) C(21) 1.4616(19) yes .
O(7) C(20) 1.4377(16) yes .
O(8) C(19) 1.4770(16) yes .
O(8) C(23) 1.443(2) yes .
O(9) C(24) 1.226(2) yes .
C(1) C(2) 1.488(2) yes .
C(1) C(3) 1.510(2) yes .
C(1) C(4) 1.461(2) yes .
C(2) C(3) 1.494(2) yes .
C(3) C(5) 1.494(2) yes .
C(5) C(6) 1.548(2) yes .
C(5) C(9) 1.537(2) yes .
C(5) C(10) 1.5696(18) yes .
C(6) C(7) 1.560(2) yes .
C(7) C(8) 1.5432(19) yes .
C(8) C(9) 1.555(2) yes .
C(8) C(10) 1.5901(18) yes .
C(8) C(14) 1.472(2) yes .
C(10) C(11) 1.526(2) yes .
C(10) C(15) 1.519(2) yes .
C(11) C(12) 1.538(2) yes .
C(12) C(13) 1.5174(19) yes .
C(13) C(14) 1.3377(16) yes .
C(13) C(20) 1.498(2) yes .
C(14) C(16) 1.4938(18) yes .
C(16) C(17) 1.482(2) yes .
C(17) C(18) 1.3310(16) yes .
C(18) C(19) 1.5222(17) yes .
C(18) C(22) 1.537(2) yes .
C(19) C(20) 1.501(2) yes .
C(19) C(25) 1.526(2) yes .
C(22) C(23) 1.5641(17) yes .
C(22) C(26) 1.542(2) yes .
C(22) C(27) 1.518(2) yes .
C(23) C(24) 1.513(2) yes .
C(24) C(25) 1.514(2) yes .
C(35) C(36) 1.594(14) yes .
C(36) C(37) 1.112(8) yes .
C(36) C(38) 1.371(9) yes .
C(37) C(38) 0.896(7) yes .
C(37) C(39) 1.297(5) yes .
C(37) C(40) 1.227(8) yes .
C(37) C(41) 1.817(8) yes 6_466
C(38) C(40) 1.094(7) yes .
C(39) C(40) 1.254(8) yes .
C(39) C(41) 1.305(7) yes .
C(39) C(41) 1.305(7) yes 6_466
O(1) H(37) 1.1925(12) no .
C(1) H(1) 0.950 no .
C(2) H(2) 0.950 no .
C(2) H(3) 0.950 no .
C(3) H(4) 0.950 no .
C(6) H(5) 0.950 no .
C(6) H(6) 0.950 no .
C(7) H(7) 0.950 no .
C(11) H(8) 0.950 no .
C(11) H(9) 0.950 no .
C(12) H(10) 0.950 no .
C(12) H(11) 0.950 no .
C(15) H(12) 0.950 no .
C(15) H(13) 0.950 no .
C(15) H(14) 0.950 no .
C(20) H(15) 0.950 no .
C(21) H(34) 0.950 no .
C(21) H(35) 0.950 no .
C(21) H(36) 0.950 no .
C(23) H(16) 0.950 no .
C(25) H(17) 0.950 no .
C(25) H(18) 0.950 no .
C(26) H(19) 0.950 no .
C(26) H(20) 0.950 no .
C(26) H(21) 0.950 no .
C(27) H(22) 0.950 no .
C(27) H(23) 0.950 no .
C(27) H(24) 0.950 no .
C(28) H(25) 0.950 no .
C(28) H(26) 0.950 no .
C(28) H(27) 0.950 no .
C(29) H(28) 0.950 no .
C(29) H(29) 0.950 no .
C(29) H(30) 0.950 no .
C(30) H(31) 0.950 no .
C(30) H(32) 0.950 no .
C(30) H(33) 0.950 no .

loop_
_geom_torsion_atom_site_label_1
_geom_torsion_atom_site_label_2
_geom_torsion_atom_site_label_3
_geom_torsion_atom_site_label_4
_geom_torsion
_geom_torsion_site_symmetry_1
_geom_torsion_site_symmetry_3
_geom_torsion_site_symmetry_4
C(28) Si(1) O(4) C(7) -167.72(11) . . .
C(29) Si(1) O(4) C(7) 71.31(11) . . .
C(30) Si(1) O(4) C(7) -48.32(12) . . .
Si(3) Si(2) O(7) C(20) -104.14(19) . . .
O(7) Si(2) Si(3) C(31) -110.44(10) . . .
O(7) Si(2) Si(3) C(32) 120.82(13) . . .
O(7) Si(2) Si(3) C(33) 137.9(9) . . .
C(31) Si(2) Si(3) O(7) 110.44(10) . . .
C(31) Si(2) Si(3) C(32) -128.74(14) . . .
C(31) Si(2) Si(3) C(33) -111.7(9) . . .
C(32) Si(2) Si(3) O(7) -120.82(13) . . .
C(32) Si(2) Si(3) C(31) 128.74(14) . . .
C(32) Si(2) Si(3) C(33) 17.1(9) . . .
C(34) Si(2) Si(3) O(7) -94(3) . . .
C(34) Si(2) Si(3) C(31) 156(3) . . .
C(34) Si(2) Si(3) C(32) 27(3) . . .
C(34) Si(2) Si(3) C(33) 44(4) . . .
O(7) Si(2) C(31) Si(3) 65.02(17) . . .
C(31) Si(2) O(7) Si(3) -70.57(18) . . .
C(31) Si(2) O(7) C(20) -174.71(13) . . .
O(7) Si(2) C(32) Si(3) -65.91(18) . . .
C(32) Si(2) O(7) Si(3) 76.6(2) . . .
C(32) Si(2) O(7) C(20) -27.5(2) . . .
C(34) Si(2) O(7) Si(3) 175.4(2) . . .
C(34) Si(2) O(7) C(20) 71.3(2) . . .
C(31) Si(2) C(32) Si(3) 72.8(2) . . .
C(32) Si(2) C(31) Si(3) -78.1(2) . . .
C(34) Si(2) C(31) Si(3) -178.2(2) . . .
C(34) Si(2) C(32) Si(3) -178.0(2) . . .
Si(2) Si(3) O(7) C(20) 99.15(19) . . .
O(7) Si(3) C(31) Si(2) -77.23(18) . . .
C(31) Si(3) O(7) Si(2) 74.06(18) . . .
C(31) Si(3) O(7) C(20) 173.20(12) . . .
O(7) Si(3) C(32) Si(2) 68.6(2) . . .
C(32) Si(3) O(7) Si(2) -59.1(2) . . .
C(32) Si(3) O(7) C(20) 40.1(2) . . .
C(33) Si(3) O(7) Si(2) -166.5(2) . . .
C(33) Si(3) O(7) C(20) -67.4(2) . . .
C(31) Si(3) C(32) Si(2) -59.6(2) . . .
C(32) Si(3) C(31) Si(2) 53.7(2) . . .
C(33) Si(3) C(31) Si(2) 161.5(3) . . .
C(33) Si(3) C(32) Si(2) -174.5(3) . . .
Si(1) O(4) C(7) C(6) 91.44(11) . . .
Si(1) O(4) C(7) C(8) -157.17(9) . . .
C(21) O(6) C(17) C(16) 74.51(15) . . .
C(21) O(6) C(17) C(18) -112.67(15) . . .
Si(2) O(7) C(20) C(13) 121.52(12) . . .
Si(2) O(7) C(20) C(19) -118.20(12) . . .
Si(3) O(7) C(20) C(13) 85.07(15) . . .
Si(3) O(7) C(20) C(19) -154.65(12) . . .
C(19) O(8) C(23) C(22) 58.13(12) . . .
C(19) O(8) C(23) C(24) -54.43(11) . . .
C(23) O(8) C(19) C(18) -53.55(12) . . .
C(23) O(8) C(19) C(20) -177.51(10) . . .
C(23) O(8) C(19) C(25) 58.36(11) . . .
C(2) C(1) C(3) C(5) 110.35(16) . . .
C(2) C(1) C(4) O(1) -161.40(15) . . .
C(2) C(1) C(4) O(2) 19.4(2) . . .
C(4) C(1) C(2) C(3) -105.67(17) . . .
C(3) C(1) C(4) O(1) 129.49(15) . . .
C(3) C(1) C(4) O(2) -49.8(2) . . .
C(4) C(1) C(3) C(2) 110.91(17) . . .
C(4) C(1) C(3) C(5) -138.74(15) . . .
C(1) C(2) C(3) C(5) -109.38(13) . . .
C(1) C(3) C(5) C(6) -18.70(19) . . .
C(1) C(3) C(5) C(9) 106.40(16) . . .
C(1) C(3) C(5) C(10) -147.27(14) . . .
C(2) C(3) C(5) C(6) 51.75(16) . . .
C(2) C(3) C(5) C(9) 176.86(12) . . .
C(2) C(3) C(5) C(10) -76.82(19) . . .
C(3) C(5) C(6) C(7) 179.91(10) . . .
C(3) C(5) C(9) O(3) -13.8(2) . . .
C(3) C(5) C(9) C(8) 159.50(11) . . .
C(3) C(5) C(10) C(8) -161.25(14) . . .
C(3) C(5) C(10) C(11) -57.00(19) . . .
C(3) C(5) C(10) C(15) 76.29(18) . . .
C(6) C(5) C(9) O(3) 119.95(17) . . .
C(6) C(5) C(9) C(8) -66.72(9) . . .
C(9) C(5) C(6) C(7) 42.74(11) . . .
C(6) C(5) C(10) C(8) 63.07(11) . . .
C(6) C(5) C(10) C(11) 167.32(11) . . .
C(6) C(5) C(10) C(15) -59.39(14) . . .
C(10) C(5) C(6) C(7) -42.87(11) . . .
C(9) C(5) C(10) C(8) -33.82(10) . . .
C(9) C(5) C(10) C(11) 70.42(12) . . .
C(9) C(5) C(10) C(15) -156.28(12) . . .
C(10) C(5) C(9) O(3) -138.77(16) . . .
C(10) C(5) C(9) C(8) 34.57(9) . . .
C(5) C(6) C(7) O(4) 118.09(10) . . .
C(5) C(6) C(7) C(8) 0.48(11) . . .
O(4) C(7) C(8) C(9) -162.54(10) . . .
O(4) C(7) C(8) C(10) -78.16(12) . . .
O(4) C(7) C(8) C(14) 54.94(15) . . .
C(6) C(7) C(8) C(9) -42.95(11) . . .
C(6) C(7) C(8) C(10) 41.43(11) . . .
C(6) C(7) C(8) C(14) 174.53(10) . . .
C(7) C(8) C(9) O(3) -119.13(16) . . .
C(7) C(8) C(9) C(5) 67.50(10) . . .
C(7) C(8) C(10) C(5) -63.26(11) . . .
C(7) C(8) C(10) C(11) -177.94(10) . . .
C(7) C(8) C(10) C(15) 55.04(14) . . .
C(7) C(8) C(14) C(13) -139.07(13) . . .
C(7) C(8) C(14) C(16) 41.83(17) . . .
C(9) C(8) C(10) C(5) 33.46(10) . . .
C(9) C(8) C(10) C(11) -81.21(11) . . .
C(9) C(8) C(10) C(15) 151.76(13) . . .
C(10) C(8) C(9) O(3) 139.21(16) . . .
C(10) C(8) C(9) C(5) -34.16(9) . . .
C(9) C(8) C(14) C(13) 89.92(16) . . .
C(9) C(8) C(14) C(16) -89.18(16) . . .
C(14) C(8) C(9) O(3) 20.0(2) . . .
C(14) C(8) C(9) C(5) -153.35(12) . . .
C(10) C(8) C(14) C(13) -12.6(2) . . .
C(10) C(8) C(14) C(16) 168.35(12) . . .
C(14) C(8) C(10) C(5) 161.68(13) . . .
C(14) C(8) C(10) C(11) 47.01(16) . . .
C(14) C(8) C(10) C(15) -80.02(17) . . .
C(5) C(10) C(11) C(12) -153.17(11) . . .
C(8) C(10) C(11) C(12) -61.97(12) . . .
C(15) C(10) C(11) C(12) 70.97(14) . . .
C(10) C(11) C(12) C(13) 47.23(16) . . .
C(11) C(12) C(13) C(14) -10.6(2) . . .
C(11) C(12) C(13) C(20) 170.75(12) . . .
C(12) C(13) C(14) C(8) -7.0(2) . . .
C(12) C(13) C(14) C(16) 172.01(13) . . .
C(12) C(13) C(20) O(7) -118.95(12) . . .
C(12) C(13) C(20) C(19) 120.02(12) . . .
C(14) C(13) C(20) O(7) 62.43(18) . . .
C(14) C(13) C(20) C(19) -58.60(16) . . .
C(20) C(13) C(14) C(8) 171.52(13) . . .
C(20) C(13) C(14) C(16) -9.5(2) . . .
C(8) C(14) C(16) O(5) 35.01(18) . . .
C(8) C(14) C(16) C(17) -137.14(14) . . .
C(13) C(14) C(16) O(5) -144.03(14) . . .
C(13) C(14) C(16) C(17) 43.8(2) . . .
O(5) C(16) C(17) O(6) -6.90(19) . . .
O(5) C(16) C(17) C(18) -179.20(14) . . .
C(14) C(16) C(17) O(6) 165.04(12) . . .
C(14) C(16) C(17) C(18) -7.3(2) . . .
O(6) C(17) C(18) C(19) 173.28(13) . . .
O(6) C(17) C(18) C(22) -3.1(2) . . .
C(16) C(17) C(18) C(19) -14.7(2) . . .
C(16) C(17) C(18) C(22) 168.89(14) . . .
C(17) C(18) C(19) O(8) -147.02(15) . . .
C(17) C(18) C(19) C(20) -27.8(2) . . .
C(17) C(18) C(19) C(25) 107.89(17) . . .
C(17) C(18) C(22) C(23) -179.11(15) . . .
C(17) C(18) C(22) C(26) 68.19(19) . . .
C(17) C(18) C(22) C(27) -59.7(2) . . .
C(19) C(18) C(22) C(23) 3.92(15) . . .
C(19) C(18) C(22) C(26) -108.78(12) . . .
C(19) C(18) C(22) C(27) 123.28(12) . . .
C(22) C(18) C(19) O(8) 29.97(14) . . .
C(22) C(18) C(19) C(20) 149.17(13) . . .
C(22) C(18) C(19) C(25) -75.12(14) . . .
O(8) C(19) C(20) O(7) 69.19(11) . . .
O(8) C(19) C(20) C(13) -168.50(9) . . .
O(8) C(19) C(25) C(24) -37.54(12) . . .
C(18) C(19) C(20) O(7) -44.62(15) . . .
C(18) C(19) C(20) C(13) 77.69(14) . . .
C(18) C(19) C(25) C(24) 67.50(13) . . .
C(20) C(19) C(25) C(24) -156.85(11) . . .
C(25) C(19) C(20) O(7) -176.83(10) . . .
C(25) C(19) C(20) C(13) -54.52(13) . . .
C(18) C(22) C(23) O(8) -37.95(14) . . .
C(18) C(22) C(23) C(24) 67.99(15) . . .
C(26) C(22) C(23) O(8) 78.35(14) . . .
C(26) C(22) C(23) C(24) -175.71(13) . . .
C(27) C(22) C(23) O(8) -157.63(13) . . .
C(27) C(22) C(23) C(24) -51.69(18) . . .
O(8) C(23) C(24) O(9) -150.78(14) . . .
O(8) C(23) C(24) C(25) 31.10(13) . . .
C(22) C(23) C(24) O(9) 101.76(17) . . .
C(22) C(23) C(24) C(25) -76.36(15) . . .
O(9) C(24) C(25) C(19) -173.73(14) . . .
C(23) C(24) C(25) C(19) 4.34(13) . . .
C(35) C(36) C(37) C(38) 34.9(9) . . .
C(35) C(36) C(37) C(39) 177.7(8) . . .
C(35) C(36) C(37) C(40) 44.3(15) . . .
C(35) C(36) C(37) C(41) 171.5(7) . . 6_466
C(35) C(36) C(38) C(37) -153.7(7) . . .
C(35) C(36) C(38) C(40) -161.7(7) . . .
C(37) C(36) C(38) C(40) -8.0(7) . . .
C(38) C(36) C(37) C(39) 142.9(13) . . .
C(38) C(36) C(37) C(40) 9.5(9) . . .
C(38) C(36) C(37) C(41) 136.6(6) . . 6_466
C(36) C(37) C(38) C(40) 173.6(6) . . .
C(36) C(37) C(39) C(37) -150.6(11) . . 6_466
C(36) C(37) C(39) C(40) -150.6(12) . . .
C(36) C(37) C(39) C(41) 92.5(12) . . .
C(36) C(37) C(39) C(41) -8.5(12) . . 6_466
C(36) C(37) C(40) C(37) 155.2(9) . . 6_466
C(36) C(37) C(40) C(38) -11.0(10) . . .
C(36) C(37) C(40) C(39) 155.2(10) . . .
C(36) C(37) C(40) C(38) -160(2) . . 6_466
C(36) C(37) C(41) C(39) 175.7(6) . 6_466 .
C(38) C(37) C(39) C(37) -13.4(6) . . 6_466
C(38) C(37) C(39) C(40) -13.4(5) . . .
C(38) C(37) C(39) C(41) -130.3(7) . . .
C(38) C(37) C(39) C(41) 128.7(6) . . 6_466
C(39) C(37) C(38) C(36) -160.2(7) . . .
C(39) C(37) C(38) C(40) 13.4(5) . . .
C(38) C(37) C(40) C(37) 166.2(7) . . 6_466
C(38) C(37) C(40) C(39) 166.2(5) . . .
C(38) C(37) C(40) C(38) -149(3) . . 6_466
C(40) C(37) C(38) C(36) -173.6(6) . . .
C(38) C(37) C(41) C(39) -85.7(8) . 6_466 .
C(41) C(37) C(38) C(36) -106.2(8) 6_466 . .
C(41) C(37) C(38) C(40) 67.4(7) 6_466 . .
C(39) C(37) C(40) C(38) -166.2(5) . . .
C(39) C(37) C(40) C(38) 45(3) . . 6_466
C(40) C(37) C(39) C(41) -116.9(6) . . .
C(40) C(37) C(39) C(41) 142.1(4) . . 6_466
C(41) C(37) C(39) C(37) -142.1(4) 6_466 . 6_466
C(41) C(37) C(39) C(40) -142.1(4) 6_466 . .
C(41) C(37) C(39) C(41) 100.9(7) 6_466 . .
C(40) C(37) C(41) C(39) -32.3(3) . 6_466 .
C(41) C(37) C(40) C(37) 26.4(6) 6_466 . 6_466
C(41) C(37) C(40) C(38) -139.8(5) 6_466 . .
C(41) C(37) C(40) C(39) 26.4(2) 6_466 . .
C(41) C(37) C(40) C(38) 71(3) 6_466 . 6_466
C(36) C(38) C(40) C(37) 6.7(6) . . .
C(36) C(38) C(40) C(37) -47(3) . . 6_466
C(36) C(38) C(40) C(39) -6.1(9) . . .
C(36) C(38) C(40) C(38) 173.9(9) . . 6_466
C(37) C(38) C(40) C(37) -54(3) . . 6_466
C(37) C(38) C(40) C(39) -12.8(5) . . .
C(37) C(38) C(40) C(38) 167.2(12) . . 6_466
C(37) C(39) C(40) C(38) 10.1(4) . . .
C(37) C(39) C(40) C(38) -169.9(6) . . 6_466
C(37) C(39) C(41) C(37) 126.1(6) . . 6_466
C(37) C(39) C(40) C(38) -169.9(6) 6_466 . .
C(37) C(39) C(40) C(38) 10.1(4) 6_466 . 6_466
C(37) C(39) C(41) C(37) 126.1(6) 6_466 6_466 .
C(40) C(39) C(41) C(37) 43.1(6) . . 6_466
C(41) C(39) C(40) C(37) 125.9(6) . . .
C(41) C(39) C(40) C(37) -54.1(7) . . 6_466
C(41) C(39) C(40) C(38) 136.1(6) . . .
C(41) C(39) C(40) C(38) -43.9(9) . . 6_466
C(40) C(39) C(41) C(37) 43.1(6) . 6_466 .
C(41) C(39) C(40) C(37) -54.1(7) 6_466 . .
C(41) C(39) C(40) C(37) 125.9(6) 6_466 . 6_466
C(41) C(39) C(40) C(38) -43.9(9) 6_466 . .
C(41) C(39) C(40) C(38) 136.1(6) 6_466 . 6_466
C(41) C(39) C(41) C(37) -136.9(5) . 6_466 .
C(41) C(39) C(41) C(37) -136.9(5) 6_466 . 6_466
